data_7046405
loop_
_publ_author_name
'Kochetygov, Ilia'
'Bulut, Safak'
'Asgari, Mehrdad'
'Queen, Wendy L.'

_publ_section_title
;
 Selective CO<sub>2</sub> adsorption by a new metal-organic framework:
 synergy between open metal sites and a charged imidazolinium backbone.
;
_journal_issue 31
_journal_name_full 'Dalton transactions (Cambridge, England : 2003)'
_journal_page_first 10527
_journal_page_last 10535
_journal_paper_doi 10.1039/c8dt01247d
_journal_volume 47
_journal_year 2018
_chemical_formula_moiety 'C19 H19 Cu N2 O5, N O3'
_chemical_formula_sum 'C19 H19 Cu N3 O8'
_chemical_formula_weight 480.91
_space_group_crystal_system orthorhombic
_space_group_IT_number 61
_space_group_name_Hall '-P 2ac 2ab'
_space_group_name_H-M_alt 'P b c a'
_symmetry_space_group_name_Hall '-P 2ac 2ab'
_symmetry_space_group_name_H-M 'P b c a'
_atom_sites_solution_hydrogens mixed
_audit_creation_date 2018-03-11
_audit_creation_method
;
Olex2 1.2
(compiled 2017.08.10 svn.r3458 for OlexSys, GUI svn.r5381)
;
_audit_update_record
;
2018-03-29 deposited with the CCDC.
2018-05-18 downloaded from the CCDC.
;
_cell_angle_alpha 90
_cell_angle_beta 90
_cell_angle_gamma 90
_cell_formula_units_Z 8
_cell_length_a 17.7049(15)
_cell_length_b 9.2515(9)
_cell_length_c 24.5663(19)
_cell_measurement_reflns_used 3358
_cell_measurement_temperature 100(2)
_cell_measurement_theta_max 23.11
_cell_measurement_theta_min 2.62
_cell_volume 4023.9(6)
_computing_molecular_graphics 'Olex2 (Dolomanov et al., 2009)'
_computing_publication_material 'Olex2 (Dolomanov et al., 2009)'
_computing_structure_refinement 'ShelXL (Sheldrick, 2015)'
_computing_structure_solution 'SHELXT 2014/5 (Sheldrick, 2014)'
_diffrn_ambient_temperature 99.92
_diffrn_measured_fraction_theta_full 0.998
_diffrn_measured_fraction_theta_max 0.998
_diffrn_measurement_device_type 'Bruker APEX-II CCD'
_diffrn_radiation_type MoK\a
_diffrn_radiation_wavelength 0.71073
_diffrn_reflns_av_R_equivalents 0.0996
_diffrn_reflns_av_unetI/netI 0.0650
_diffrn_reflns_Laue_measured_fraction_full 0.998
_diffrn_reflns_Laue_measured_fraction_max 0.998
_diffrn_reflns_limit_h_max 19
_diffrn_reflns_limit_h_min -19
_diffrn_reflns_limit_k_max 10
_diffrn_reflns_limit_k_min -10
_diffrn_reflns_limit_l_max 27
_diffrn_reflns_limit_l_min -27
_diffrn_reflns_number 23222
_diffrn_reflns_point_group_measured_fraction_full 0.998
_diffrn_reflns_point_group_measured_fraction_max 0.998
_diffrn_reflns_theta_full 23.275
_diffrn_reflns_theta_max 23.275
_diffrn_reflns_theta_min 2.301
_exptl_absorpt_coefficient_mu 1.139
_exptl_crystal_density_diffrn 1.588
_exptl_crystal_description 'irregular shape'
_exptl_crystal_F_000 1976
_refine_diff_density_max 1.075
_refine_diff_density_min -0.631
_refine_diff_density_rms 0.097
_refine_ls_extinction_method none
_refine_ls_goodness_of_fit_ref 1.058
_refine_ls_hydrogen_treatment mixed
_refine_ls_matrix_type full
_refine_ls_number_parameters 284
_refine_ls_number_reflns 2890
_refine_ls_number_restraints 19
_refine_ls_restrained_S_all 1.065
_refine_ls_R_factor_all 0.0913
_refine_ls_R_factor_gt 0.0649
_refine_ls_shift/su_max 0.001
_refine_ls_shift/su_mean 0.000
_refine_ls_structure_factor_coef Fsqd
_refine_ls_weighting_details 'w=1/[\s^2^(Fo^2^)+(0.0556P)^2^+24.6838P] where P=(Fo^2^+2Fc^2^)/3'
_refine_ls_weighting_scheme calc
_refine_ls_wR_factor_gt 0.1494
_refine_ls_wR_factor_ref 0.1628
_reflns_Friedel_coverage 0.000
_reflns_number_gt 2188
_reflns_number_total 2890
_reflns_threshold_expression 'I > 2\s(I)'
_cod_data_source_file c8dt01247d2.cif
_cod_data_source_block cusp5_pl
_cod_depositor_comments 'Adding full bibliography for 7046404--7046406.cif.'
_cod_database_code 7046405
_shelx_shelxl_version_number 2016/6
_shelx_space_group_comment
;
The symmetry employed for this shelxl refinement is uniquely defined
by the following loop, which should always be used as a source of
symmetry information in preference to the above space-group names.
They are only intended as comments.
;
_olex2_refinement_description
;
1. Fixed Uiso
 At 1.2 times of:
  All C(H) groups, All C(H,H) groups
 At 1.5 times of:
  All C(H,H,H) groups, All O(H) groups
2. Restrained distances
 C19-C18
 1.51 with sigma of 0.002
3. Rigid body (RIGU) restrains
 O1N, N1N, O2N, O3N
 with sigma for 1-2 distances of 0.004 and sigma for 1-3 distances of 0.004
4.a Secondary CH2 refined with riding coordinates:
 C14(H14A,H14B), C16(H16A,H16B), C18(H18A,H18B)
4.b Aromatic/amide H refined with riding coordinates:
 C5(H5), C6(H6), C7(H7), C8(H8), C9(H9), C11(H11), C13(H13), C15(H15), C17(H17)
4.c Idealised Me refined as rotating group:
 C19(H19A,H19B,H19C)
;
_olex2_submission_special_instructions 'No special instructions were received'

loop_
_space_group_symop_operation_xyz
'x, y, z'
'-x+1/2, -y, z+1/2'
'-x, y+1/2, -z+1/2'
'x+1/2, -y+1/2, -z'
'-x, -y, -z'
'x-1/2, y, -z-1/2'
'x, -y-1/2, z-1/2'
'-x-1/2, y-1/2, z'

loop_
_atom_site_label
_atom_site_type_symbol
_atom_site_fract_x
_atom_site_fract_y
_atom_site_fract_z
_atom_site_U_iso_or_equiv
_atom_site_adp_type
_atom_site_occupancy
_atom_site_site_symmetry_order
_atom_site_calc_flag
_atom_site_refinement_flags_posn
_atom_site_refinement_flags_adp
Cu1 Cu 0.45202(4) 1.09214(8) 0.52258(3) 0.0246(3) Uani 1 1 d . .
O1 O 0.1186(3) -0.0245(5) 0.96638(19) 0.0352(12) Uani 1 1 d . .
O5 O 0.3749(3) 1.2129(5) 0.5712(2) 0.0379(12) Uani 1 1 d . .
H2 H 0.369(5) 1.175(9) 0.604(3) 0.057 Uiso 1 1 d R .
O3 O 0.5126(3) 0.7579(5) 0.52751(18) 0.0358(12) Uani 1 1 d . .
O2 O 0.0380(2) 0.1348(6) 0.92922(17) 0.0374(12) Uani 1 1 d . .
O4 O 0.4306(3) 0.9153(6) 0.5638(2) 0.0454(14) Uani 1 1 d . .
N1 N 0.3392(3) 0.3148(6) 0.8065(2) 0.0332(14) Uani 1 1 d . .
N2 N 0.3987(3) 0.4238(6) 0.7394(2) 0.0345(14) Uani 1 1 d . .
O1N O 0.4103(4) 1.1158(7) 0.6788(2) 0.0675(18) Uani 1 1 d . U
C2 C 0.1642(3) 0.1350(7) 0.8993(2) 0.0261(15) Uani 1 1 d . .
C11 C 0.4099(4) 0.5110(8) 0.6920(3) 0.0308(17) Uani 1 1 d . .
C16 C 0.4396(3) 0.6871(7) 0.6041(3) 0.0278(16) Uani 1 1 d . .
C7 C 0.2790(3) 0.2530(8) 0.8371(3) 0.0290(16) Uani 1 1 d . .
C13 C 0.3754(4) 0.6444(7) 0.6888(3) 0.0313(16) Uani 1 1 d . .
H5 H 0.342322 0.676270 0.716712 0.038 Uiso 1 1 calc R .
C8 C 0.3335(4) 0.3930(7) 0.7613(3) 0.0338(17) Uani 1 1 d . .
H6 H 0.286678 0.423506 0.746330 0.041 Uiso 1 1 calc R .
C15 C 0.3900(3) 0.7308(8) 0.6441(3) 0.0312(17) Uani 1 1 d . .
H7 H 0.365410 0.821656 0.640897 0.037 Uiso 1 1 calc R .
C6 C 0.2060(4) 0.2879(8) 0.8266(3) 0.0363(19) Uani 1 1 d . .
H8 H 0.194414 0.353409 0.798036 0.044 Uiso 1 1 calc R .
C14 C 0.4718(3) 0.5487(7) 0.6058(3) 0.0307(16) Uani 1 1 d . .
H9 H 0.502982 0.515442 0.576966 0.037 Uiso 1 1 calc R .
C17 C 0.4625(4) 0.7940(8) 0.5608(3) 0.0292(16) Uani 1 1 d . .
C4 C 0.1488(4) 0.2288(9) 0.8571(3) 0.0401(19) Uani 1 1 d . .
H11 H 0.097910 0.252833 0.849016 0.048 Uiso 1 1 calc R .
C1 C 0.1019(4) 0.0761(7) 0.9349(3) 0.0283(16) Uani 1 1 d . .
C12 C 0.4570(4) 0.4612(8) 0.6506(3) 0.0346(17) Uani 1 1 d . .
H13 H 0.478933 0.367662 0.652892 0.042 Uiso 1 1 calc R .
N1N N 0.3575(4) 1.0712(8) 0.7066(3) 0.0586(18) Uani 1 1 d . U
O2N O 0.3761(5) 1.0210(8) 0.7528(3) 0.095(2) Uani 1 1 d . U
C9 C 0.4195(4) 0.2901(9) 0.8191(3) 0.041(2) Uani 1 1 d . .
H14A H 0.430393 0.185597 0.822643 0.049 Uiso 1 1 calc R .
H14B H 0.434064 0.339562 0.853260 0.049 Uiso 1 1 calc R .
C3 C 0.2380(4) 0.0990(8) 0.9097(3) 0.046(2) Uani 1 1 d . .
H15 H 0.249576 0.032870 0.938076 0.055 Uiso 1 1 calc R .
C10 C 0.4611(4) 0.3554(10) 0.7700(3) 0.049(2) Uani 1 1 d . .
H16A H 0.499006 0.427718 0.781559 0.059 Uiso 1 1 calc R .
H16B H 0.486261 0.279610 0.748056 0.059 Uiso 1 1 calc R .
C5 C 0.2958(4) 0.1588(10) 0.8790(3) 0.056(3) Uani 1 1 d . .
H17 H 0.346921 0.134852 0.886682 0.067 Uiso 1 1 calc R .
O3N O 0.2959(4) 1.062(2) 0.6954(4) 0.224(8) Uani 1 1 d . U
C18 C 0.2988(6) 1.2475(12) 0.5548(6) 0.107(4) Uani 1 1 d D .
H18A H 0.262972 1.183341 0.574175 0.128 Uiso 1 1 calc R .
H18B H 0.293180 1.229803 0.515269 0.128 Uiso 1 1 calc R .
C19 C 0.2795(7) 1.4027(12) 0.5671(6) 0.124(5) Uani 1 1 d D .
H19A H 0.313479 1.466516 0.546666 0.187 Uiso 1 1 calc GR .
H19B H 0.285400 1.420707 0.606135 0.187 Uiso 1 1 calc GR .
H19C H 0.227169 1.421974 0.556313 0.187 Uiso 1 1 calc GR .

loop_
_atom_site_aniso_label
_atom_site_aniso_U_11
_atom_site_aniso_U_22
_atom_site_aniso_U_33
_atom_site_aniso_U_23
_atom_site_aniso_U_13
_atom_site_aniso_U_12
Cu1 0.0240(4) 0.0275(5) 0.0224(4) 0.0099(4) -0.0065(3) -0.0076(4)
O1 0.035(3) 0.023(3) 0.048(3) 0.006(2) 0.022(2) 0.001(2)
O5 0.028(3) 0.043(3) 0.043(3) 0.002(2) -0.005(2) 0.005(2)
O3 0.052(3) 0.027(3) 0.028(3) 0.008(2) 0.001(2) -0.011(2)
O2 0.024(3) 0.065(3) 0.023(2) 0.007(2) 0.002(2) -0.004(2)
O4 0.032(3) 0.044(3) 0.060(3) 0.034(3) 0.012(2) 0.004(2)
N1 0.027(3) 0.042(4) 0.031(3) 0.024(3) -0.003(3) -0.005(3)
N2 0.024(3) 0.038(4) 0.041(3) 0.025(3) -0.007(3) -0.009(3)
O1N 0.069(4) 0.063(4) 0.071(4) 0.025(3) 0.034(3) -0.014(3)
C2 0.026(4) 0.031(4) 0.022(3) -0.001(3) 0.005(3) -0.001(3)
C11 0.021(3) 0.035(4) 0.036(4) 0.019(3) -0.010(3) -0.012(3)
C16 0.024(4) 0.030(4) 0.030(4) 0.015(3) -0.012(3) -0.011(3)
C7 0.023(4) 0.038(4) 0.026(4) 0.016(3) -0.001(3) -0.006(3)
C13 0.026(4) 0.033(4) 0.036(4) 0.015(3) -0.005(3) -0.007(3)
C8 0.023(4) 0.035(4) 0.043(4) 0.019(3) -0.004(3) -0.001(3)
C15 0.025(4) 0.030(4) 0.039(4) 0.015(3) -0.007(3) -0.004(3)
C6 0.032(4) 0.057(5) 0.020(3) 0.023(3) 0.000(3) 0.008(4)
C14 0.022(4) 0.035(4) 0.035(4) 0.007(3) -0.003(3) -0.011(3)
C17 0.022(3) 0.033(4) 0.032(4) 0.010(3) -0.010(3) -0.011(3)
C4 0.025(4) 0.067(6) 0.028(4) 0.013(4) 0.000(3) 0.001(4)
C1 0.028(4) 0.031(4) 0.026(4) -0.016(3) 0.004(3) -0.005(3)
C12 0.023(4) 0.030(4) 0.051(4) 0.018(3) -0.009(3) -0.009(3)
N1N 0.059(4) 0.051(5) 0.065(4) -0.003(4) 0.020(4) 0.000(4)
O2N 0.125(6) 0.090(5) 0.070(4) 0.035(4) 0.049(4) 0.014(5)
C9 0.023(4) 0.055(5) 0.045(4) 0.029(4) -0.006(3) -0.002(3)
C3 0.035(4) 0.046(5) 0.057(5) 0.040(4) 0.009(4) 0.002(4)
C10 0.027(4) 0.066(6) 0.054(5) 0.041(4) -0.010(4) -0.009(4)
C5 0.021(4) 0.071(6) 0.077(6) 0.055(5) 0.002(4) 0.003(4)
O3N 0.025(4) 0.52(3) 0.131(8) 0.026(12) 0.009(4) -0.003(7)
C18 0.063(7) 0.102(10) 0.156(12) -0.015(9) -0.001(8) 0.031(7)
C19 0.084(9) 0.124(12) 0.166(14) -0.008(11) -0.024(9) 0.010(9)

loop_
_atom_type_symbol
_atom_type_description
_atom_type_scat_dispersion_real
_atom_type_scat_dispersion_imag
_atom_type_scat_source
C C 0.0033 0.0016 'International Tables Vol C Tables 4.2.6.8 and 6.1.1.4'
H H 0.0000 0.0000 'International Tables Vol C Tables 4.2.6.8 and 6.1.1.4'
Cu Cu 0.3201 1.2651 'International Tables Vol C Tables 4.2.6.8 and 6.1.1.4'
N N 0.0061 0.0033 'International Tables Vol C Tables 4.2.6.8 and 6.1.1.4'
O O 0.0106 0.0060 'International Tables Vol C Tables 4.2.6.8 and 6.1.1.4'

loop_
_geom_angle_atom_site_label_1
_geom_angle_atom_site_label_2
_geom_angle_atom_site_label_3
_geom_angle
_geom_angle_site_symmetry_1
_geom_angle_site_symmetry_3
O1 Cu1 Cu1 84.77(14) 2_564 5_676
O1 Cu1 O5 98.80(19) 2_564 .
O1 Cu1 O2 168.1(2) 2_564 6_667
O5 Cu1 Cu1 169.38(15) . 5_676
O3 Cu1 Cu1 89.29(15) 5_676 5_676
O3 Cu1 O1 89.30(19) 5_676 2_564
O3 Cu1 O5 100.7(2) 5_676 .
O3 Cu1 O2 89.4(2) 5_676 6_667
O3 Cu1 O4 167.9(2) 5_676 .
O2 Cu1 Cu1 83.41(14) 6_667 5_676
O2 Cu1 O5 93.05(19) 6_667 .
O4 Cu1 Cu1 78.67(15) . 5_676
O4 Cu1 O1 88.5(2) . 2_564
O4 Cu1 O5 91.4(2) . .
O4 Cu1 O2 90.4(2) . 6_667
C1 O1 Cu1 121.6(4) . 2_565
Cu1 O5 H2 112(5) . .
C18 O5 Cu1 123.9(6) . .
C18 O5 H2 104(5) . .
C17 O3 Cu1 116.6(4) . 5_676
C1 O2 Cu1 122.7(4) . 6_547
C17 O4 Cu1 128.8(4) . .
C7 N1 C9 123.2(5) . .
C8 N1 C7 127.2(5) . .
C8 N1 C9 109.5(5) . .
C11 N2 C10 123.5(5) . .
C8 N2 C11 125.5(5) . .
C8 N2 C10 111.1(5) . .
C4 C2 C1 121.2(6) . .
C3 C2 C4 118.7(6) . .
C3 C2 C1 120.1(6) . .
C13 C11 N2 119.4(6) . .
C13 C11 C12 121.2(6) . .
C12 C11 N2 119.4(6) . .
C15 C16 C14 120.4(6) . .
C15 C16 C17 118.8(6) . .
C14 C16 C17 120.7(6) . .
C6 C7 N1 121.1(6) . .
C6 C7 C5 119.9(6) . .
C5 C7 N1 119.0(6) . .
C11 C13 H5 120.6 . .
C11 C13 C15 118.8(7) . .
C15 C13 H5 120.6 . .
N1 C8 H6 123.3 . .
N2 C8 N1 113.3(6) . .
N2 C8 H6 123.3 . .
C16 C15 C13 121.0(6) . .
C16 C15 H7 119.5 . .
C13 C15 H7 119.5 . .
C7 C6 H8 119.9 . .
C7 C6 C4 120.2(6) . .
C4 C6 H8 119.9 . .
C16 C14 H9 120.7 . .
C12 C14 C16 118.6(6) . .
C12 C14 H9 120.7 . .
O3 C17 O4 126.4(6) . .
O3 C17 C16 118.4(6) . .
O4 C17 C16 115.1(6) . .
C2 C4 H11 119.5 . .
C6 C4 C2 121.0(6) . .
C6 C4 H11 119.5 . .
O1 C1 O2 127.0(6) . .
O1 C1 C2 117.1(6) . .
O2 C1 C2 115.9(6) . .
C11 C12 H13 120.1 . .
C14 C12 C11 119.8(6) . .
C14 C12 H13 120.1 . .
O1N N1N O2N 115.0(8) . .
O3N N1N O1N 128.8(10) . .
O3N N1N O2N 116.1(10) . .
N1 C9 H14A 111.0 . .
N1 C9 H14B 111.0 . .
N1 C9 C10 103.6(5) . .
H14A C9 H14B 109.0 . .
C10 C9 H14A 111.0 . .
C10 C9 H14B 111.0 . .
C2 C3 H15 119.8 . .
C2 C3 C5 120.3(6) . .
C5 C3 H15 119.8 . .
N2 C10 C9 102.1(5) . .
N2 C10 H16A 111.4 . .
N2 C10 H16B 111.4 . .
C9 C10 H16A 111.4 . .
C9 C10 H16B 111.4 . .
H16A C10 H16B 109.2 . .
C7 C5 C3 119.8(6) . .
C7 C5 H17 120.1 . .
C3 C5 H17 120.1 . .
O5 C18 H18A 109.3 . .
O5 C18 H18B 109.3 . .
O5 C18 C19 111.5(10) . .
H18A C18 H18B 108.0 . .
C19 C18 H18A 109.3 . .
C19 C18 H18B 109.3 . .
C18 C19 H19A 109.5 . .
C18 C19 H19B 109.5 . .
C18 C19 H19C 109.5 . .
H19A C19 H19B 109.5 . .
H19A C19 H19C 109.5 . .
H19B C19 H19C 109.5 . .

loop_
_geom_bond_atom_site_label_1
_geom_bond_atom_site_label_2
_geom_bond_distance
_geom_bond_site_symmetry_2
Cu1 Cu1 2.6503(16) 5_676
Cu1 O1 1.965(4) 2_564
Cu1 O5 2.131(5) .
Cu1 O3 1.957(4) 5_676
Cu1 O2 1.968(4) 6_667
Cu1 O4 1.961(5) .
O1 C1 1.246(8) .
O5 H2 0.89(8) .
O5 C18 1.443(11) .
O3 C17 1.252(8) .
O2 C1 1.263(8) .
O4 C17 1.258(8) .
N1 C7 1.425(8) .
N1 C8 1.329(8) .
N1 C9 1.473(8) .
N2 C11 1.430(8) .
N2 C8 1.304(8) .
N2 C10 1.477(8) .
O1N N1N 1.229(8) .
C2 C4 1.379(9) .
C2 C1 1.509(9) .
C2 C3 1.372(10) .
C11 C13 1.378(10) .
C11 C12 1.395(10) .
C16 C15 1.378(9) .
C16 C14 1.401(10) .
C16 C17 1.508(9) .
C7 C6 1.357(9) .
C7 C5 1.380(9) .
C13 H5 0.9500 .
C13 C15 1.382(9) .
C8 H6 0.9500 .
C15 H7 0.9500 .
C6 H8 0.9500 .
C6 C4 1.373(9) .
C14 H9 0.9500 .
C14 C12 1.390(9) .
C4 H11 0.9500 .
C12 H13 0.9500 .
N1N O2N 1.269(9) .
N1N O3N 1.129(10) .
C9 H14A 0.9900 .
C9 H14B 0.9900 .
C9 C10 1.538(9) .
C3 H15 0.9500 .
C3 C5 1.387(10) .
C10 H16A 0.9900 .
C10 H16B 0.9900 .
C5 H17 0.9500 .
C18 H18A 0.9900 .
C18 H18B 0.9900 .
C18 C19 1.506(2) .
C19 H19A 0.9800 .
C19 H19B 0.9800 .
C19 H19C 0.9800 .
